data_2225044
loop_
_publ_author_name
'Chen, Yanmei'
'Xu, Bin'
'She, Shixiong'
'Hu, Bin'
'Li, Yahong'

_publ_section_title
;
 Bis(1,5-diphenylcarbazonato)dimethanolcobalt(II)
;
_journal_coeditor_code KP2244
_journal_issue 2
_journal_name_full 'Acta Crystallographica Section E'
_journal_page_first m114
_journal_page_last m115
_journal_paper_doi 10.1107/S1600536809055305
_journal_volume 66
_journal_year 2010
_chemical_formula_iupac '[Co (C13 H11 N4 O)2 (C H4 O)2]'
_chemical_formula_moiety 'C28 H30 Co N8 O4'
_chemical_formula_sum 'C28 H30 Co N8 O4'
_chemical_formula_weight 601.53
_chemical_name_systematic
;
Bis(1,5-diphenylcarbazonato)dimethanolcobalt(II)
;
_space_group_IT_number 14
_symmetry_cell_setting monoclinic
_symmetry_space_group_name_Hall '-P 2ybc'
_symmetry_space_group_name_H-M 'P 1 21/c 1'
_atom_sites_solution_hydrogens geom
_atom_sites_solution_primary direct
_atom_sites_solution_secondary difmap
_audit_creation_method SHELXL-97
_cell_angle_alpha 90.00
_cell_angle_beta 92.372(6)
_cell_angle_gamma 90.00
_cell_formula_units_Z 2
_cell_length_a 6.492(2)
_cell_length_b 8.926(3)
_cell_length_c 25.159(9)
_cell_measurement_reflns_used 2392
_cell_measurement_temperature 296(2)
_cell_measurement_theta_max 24.59
_cell_measurement_theta_min 2.42
_cell_volume 1456.7(8)
_computing_cell_refinement 'SAINT (Bruker, 2001)'
_computing_data_collection 'SMART (Bruker, 2001)'
_computing_data_reduction 'SAINT (Bruker, 2001)'
_computing_molecular_graphics 'SHELXTL (Sheldrick, 2008)'
_computing_publication_material 'SHELXTL (Sheldrick, 2008)'
_computing_structure_refinement 'SHELXL97 (Sheldrick, 2008)'
_computing_structure_solution 'SHELXS97 (Sheldrick, 2008)'
_diffrn_ambient_temperature 296(2)
_diffrn_measured_fraction_theta_full 0.998
_diffrn_measured_fraction_theta_max 0.998
_diffrn_measurement_device_type 'Bruker SMART CCD area-detector'
_diffrn_measurement_method 'phi and omega scans'
_diffrn_radiation_monochromator graphite
_diffrn_radiation_source 'fine-focus sealed tube'
_diffrn_radiation_type MoK\a
_diffrn_radiation_wavelength 0.71073
_diffrn_reflns_av_R_equivalents 0.0456
_diffrn_reflns_av_sigmaI/netI 0.0453
_diffrn_reflns_limit_h_max 7
_diffrn_reflns_limit_h_min -7
_diffrn_reflns_limit_k_max 10
_diffrn_reflns_limit_k_min -10
_diffrn_reflns_limit_l_max 29
_diffrn_reflns_limit_l_min -20
_diffrn_reflns_number 6990
_diffrn_reflns_theta_full 25.00
_diffrn_reflns_theta_max 25.00
_diffrn_reflns_theta_min 1.62
_exptl_absorpt_coefficient_mu 0.637
_exptl_absorpt_correction_T_max 0.8469
_exptl_absorpt_correction_T_min 0.8079
_exptl_absorpt_correction_type multi-scan
_exptl_absorpt_process_details '(SADABS; Bruker, 2001)'
_exptl_crystal_colour 'clear violet'
_exptl_crystal_density_diffrn 1.371
_exptl_crystal_density_method 'not measured'
_exptl_crystal_description block
_exptl_crystal_F_000 626
_exptl_crystal_size_max 0.35
_exptl_crystal_size_mid 0.28
_exptl_crystal_size_min 0.27
_refine_diff_density_max 0.398
_refine_diff_density_min -0.430
_refine_ls_extinction_method none
_refine_ls_goodness_of_fit_ref 1.081
_refine_ls_hydrogen_treatment mixed
_refine_ls_matrix_type full
_refine_ls_number_parameters 196
_refine_ls_number_reflns 2564
_refine_ls_number_restraints 0
_refine_ls_restrained_S_all 1.081
_refine_ls_R_factor_all 0.0547
_refine_ls_R_factor_gt 0.0415
_refine_ls_shift/su_max 0.000
_refine_ls_shift/su_mean 0.000
_refine_ls_structure_factor_coef Fsqd
_refine_ls_weighting_details 'calc w=1/[\s^2^(Fo^2^)+(0.0652P)^2^+0.0401P] where P=(Fo^2^+2Fc^2^)/3'
_refine_ls_weighting_scheme calc
_refine_ls_wR_factor_gt 0.1122
_refine_ls_wR_factor_ref 0.1167
_reflns_number_gt 2037
_reflns_number_total 2564
_reflns_threshold_expression I>2sigma(I)
_cod_data_source_file kp2244.cif
_cod_data_source_block I
_cod_original_cell_volume 1456.7(9)
_cod_original_sg_symbol_H-M 'P 21/c'
_cod_database_code 2225044
_cod_database_fobs_code 2225044

loop_
_symmetry_equiv_pos_as_xyz
'x, y, z'
'-x, y+1/2, -z+1/2'
'-x, -y, -z'
'x, -y-1/2, z-1/2'

loop_
_atom_site_type_symbol
_atom_site_label
_atom_site_fract_x
_atom_site_fract_y
_atom_site_fract_z
_atom_site_U_iso_or_equiv
_atom_site_adp_type
_atom_site_calc_flag
_atom_site_refinement_flags
_atom_site_occupancy
_atom_site_disorder_assembly
_atom_site_disorder_group
Co Co1 1.0000 1.0000 1.0000 0.03524(19) Uani d S 1 . .
C C1 0.8530(5) 0.7374(3) 1.09426(11) 0.0528(7) Uani d . 1 . .
H H1 0.9758 0.7899 1.0914 0.063 Uiso calc R 1 . .
C C2 0.8241(6) 0.6473(4) 1.13836(11) 0.0640(9) Uani d . 1 . .
H H2 0.9270 0.6404 1.1651 0.077 Uiso calc R 1 . .
C C3 0.6446(6) 0.5688(4) 1.14251(13) 0.0642(9) Uani d . 1 . .
H H3 0.6256 0.5087 1.1721 0.077 Uiso calc R 1 . .
C C4 0.4933(5) 0.5785(4) 1.10342(14) 0.0720(10) Uani d . 1 . .
H H4 0.3721 0.5241 1.1064 0.086 Uiso calc R 1 . .
C C5 0.5185(5) 0.6687(4) 1.05925(13) 0.0634(9) Uani d . 1 . .
H H5 0.4145 0.6753 1.0328 0.076 Uiso calc R 1 . .
C C6 0.7007(4) 0.7492(3) 1.05484(10) 0.0382(6) Uani d . 1 . .
C C7 0.6545(4) 0.9405(3) 0.93219(10) 0.0367(6) Uani d . 1 . .
C C8 0.4192(4) 1.0503(3) 0.80937(10) 0.0437(6) Uani d . 1 . .
C C9 0.2276(5) 0.9825(3) 0.80672(13) 0.0584(8) Uani d . 1 . .
H H9 0.1907 0.9157 0.8330 0.070 Uiso calc R 1 . .
C C10 0.0906(6) 1.0150(4) 0.76451(14) 0.0710(10) Uani d . 1 . .
H H10 -0.0385 0.9697 0.7627 0.085 Uiso calc R 1 . .
C C11 0.1441(6) 1.1139(4) 0.72520(13) 0.0719(10) Uani d . 1 . .
H H11 0.0509 1.1361 0.6972 0.086 Uiso calc R 1 . .
C C12 0.3356(6) 1.1794(4) 0.72765(11) 0.0648(9) Uani d . 1 . .
H H12 0.3720 1.2450 0.7009 0.078 Uiso calc R 1 . .
C C13 0.4753(5) 1.1491(3) 0.76934(10) 0.0538(7) Uani d . 1 . .
H H13 0.6047 1.1940 0.7707 0.065 Uiso calc R 1 . .
C C14 0.9161(6) 1.3027(4) 1.06416(16) 0.0849(12) Uani d . 1 . .
H H14A 1.0319 1.2726 1.0866 0.127 Uiso calc R 1 . .
H H14B 0.8090 1.3405 1.0857 0.127 Uiso calc R 1 . .
H H14C 0.9580 1.3797 1.0403 0.127 Uiso calc R 1 . .
N N1 0.7412(3) 0.8471(2) 1.01157(8) 0.0359(5) Uani d . 1 . .
N N2 0.6030(3) 0.8460(2) 0.97330(8) 0.0391(5) Uani d . 1 . .
N N3 0.5120(3) 0.9360(3) 0.89297(8) 0.0411(5) Uani d . 1 . .
N N4 0.5597(4) 1.0247(3) 0.85196(9) 0.0463(6) Uani d . 1 . .
O O1 0.8187(3) 1.0213(2) 0.93292(7) 0.0438(5) Uani d . 1 . .
O O2 0.8423(3) 1.1797(2) 1.03493(9) 0.0570(6) Uani d . 1 . .
H H4' 0.660(5) 1.073(3) 0.8563(11) 0.048(9) Uiso d . 1 . .
H H2' 0.720(6) 1.167(4) 1.0382(13) 0.084(12) Uiso d . 1 . .

loop_
_atom_site_aniso_label
_atom_site_aniso_U_11
_atom_site_aniso_U_22
_atom_site_aniso_U_33
_atom_site_aniso_U_12
_atom_site_aniso_U_13
_atom_site_aniso_U_23
Co1 0.0269(3) 0.0445(3) 0.0341(3) -0.0019(2) -0.00083(18) -0.0004(2)
C1 0.0589(19) 0.0546(17) 0.0445(16) -0.0123(14) -0.0024(14) 0.0054(13)
C2 0.088(3) 0.0600(19) 0.0428(16) -0.0077(18) -0.0077(16) 0.0091(14)
C3 0.086(3) 0.0534(18) 0.0543(19) -0.0007(18) 0.0204(18) 0.0125(15)
C4 0.057(2) 0.074(2) 0.086(3) -0.0096(18) 0.0160(19) 0.029(2)
C5 0.0419(17) 0.076(2) 0.073(2) -0.0062(16) 0.0013(15) 0.0258(17)
C6 0.0402(14) 0.0368(13) 0.0382(14) 0.0022(11) 0.0080(11) -0.0002(11)
C7 0.0284(13) 0.0454(13) 0.0362(13) 0.0017(11) 0.0003(10) -0.0023(11)
C8 0.0474(17) 0.0479(15) 0.0352(14) 0.0059(12) -0.0044(12) -0.0064(11)
C9 0.064(2) 0.0593(19) 0.0508(18) -0.0049(15) -0.0145(15) 0.0038(14)
C10 0.066(2) 0.078(2) 0.066(2) -0.0084(18) -0.0298(17) 0.0024(18)
C11 0.087(3) 0.071(2) 0.0549(19) 0.013(2) -0.0312(18) -0.0007(18)
C12 0.093(3) 0.0605(19) 0.0408(17) 0.0102(18) -0.0044(16) 0.0036(14)
C13 0.0610(19) 0.0583(18) 0.0420(15) 0.0018(15) 0.0001(13) -0.0031(13)
C14 0.058(2) 0.084(3) 0.113(3) -0.0036(19) 0.015(2) -0.047(2)
N1 0.0296(11) 0.0426(12) 0.0355(11) 0.0026(9) 0.0028(9) -0.0024(9)
N2 0.0313(11) 0.0472(13) 0.0386(12) 0.0003(9) 0.0013(9) -0.0009(10)
N3 0.0342(12) 0.0524(13) 0.0365(12) -0.0015(10) -0.0017(9) -0.0010(10)
N4 0.0397(14) 0.0592(16) 0.0394(13) -0.0065(12) -0.0059(10) 0.0034(11)
O1 0.0355(10) 0.0560(12) 0.0395(10) -0.0074(9) -0.0035(8) 0.0049(8)
O2 0.0295(11) 0.0635(13) 0.0786(15) -0.0035(10) 0.0100(10) -0.0232(11)

loop_
_atom_type_symbol
_atom_type_description
_atom_type_scat_dispersion_real
_atom_type_scat_dispersion_imag
_atom_type_scat_source
C C 0.0033 0.0016 'International Tables Vol C Tables 4.2.6.8 and 6.1.1.4'
H H 0.0000 0.0000 'International Tables Vol C Tables 4.2.6.8 and 6.1.1.4'
N N 0.0061 0.0033 'International Tables Vol C Tables 4.2.6.8 and 6.1.1.4'
O O 0.0106 0.0060 'International Tables Vol C Tables 4.2.6.8 and 6.1.1.4'
Co Co 0.3494 0.9721 'International Tables Vol C Tables 4.2.6.8 and 6.1.1.4'

loop_
_geom_angle_atom_site_label_1
_geom_angle_atom_site_label_2
_geom_angle_atom_site_label_3
_geom_angle_site_symmetry_1
_geom_angle_site_symmetry_3
_geom_angle
_geom_angle_publ_flag
O1 Co1 O1 3_777 . 179.9990(10) ?
O1 Co1 O2 3_777 . 89.97(8) ?
O1 Co1 O2 . . 90.03(8) ?
O1 Co1 O2 3_777 3_777 90.03(8) ?
O1 Co1 O2 . 3_777 89.97(8) ?
O2 Co1 O2 . 3_777 179.9970(10) ?
O1 Co1 N1 3_777 3_777 75.34(7) ?
O1 Co1 N1 . 3_777 104.66(7) ?
O2 Co1 N1 . 3_777 88.27(8) ?
O2 Co1 N1 3_777 3_777 91.73(8) ?
O1 Co1 N1 3_777 . 104.66(7) ?
O1 Co1 N1 . . 75.34(7) ?
O2 Co1 N1 . . 91.73(8) ?
O2 Co1 N1 3_777 . 88.27(8) ?
N1 Co1 N1 3_777 . 180.0 ?
C6 C1 C2 . . 120.2(3) ?
C6 C1 H1 . . 119.9 ?
C2 C1 H1 . . 119.9 ?
C3 C2 C1 . . 120.1(3) ?
C3 C2 H2 . . 120.0 ?
C1 C2 H2 . . 120.0 ?
C4 C3 C2 . . 120.2(3) ?
C4 C3 H3 . . 119.9 ?
C2 C3 H3 . . 119.9 ?
C3 C4 C5 . . 120.6(3) ?
C3 C4 H4 . . 119.7 ?
C5 C4 H4 . . 119.7 ?
C4 C5 C6 . . 119.5(3) ?
C4 C5 H5 . . 120.3 ?
C6 C5 H5 . . 120.3 ?
C1 C6 C5 . . 119.4(3) ?
C1 C6 N1 . . 116.5(2) ?
C5 C6 N1 . . 124.1(3) ?
O1 C7 N3 . . 125.5(2) ?
O1 C7 N2 . . 123.8(2) ?
N3 C7 N2 . . 110.8(2) ?
C9 C8 N4 . . 121.6(3) ?
C9 C8 C13 . . 120.1(3) ?
N4 C8 C13 . . 118.3(3) ?
C8 C9 C10 . . 119.5(3) ?
C8 C9 H9 . . 120.2 ?
C10 C9 H9 . . 120.2 ?
C11 C10 C9 . . 120.7(3) ?
C11 C10 H10 . . 119.7 ?
C9 C10 H10 . . 119.7 ?
C12 C11 C10 . . 119.6(3) ?
C12 C11 H11 . . 120.2 ?
C10 C11 H11 . . 120.2 ?
C11 C12 C13 . . 121.0(3) ?
C11 C12 H12 . . 119.5 ?
C13 C12 H12 . . 119.5 ?
C12 C13 C8 . . 119.1(3) ?
C12 C13 H13 . . 120.4 ?
C8 C13 H13 . . 120.4 ?
O2 C14 H14A . . 109.5 ?
O2 C14 H14B . . 109.5 ?
H14A C14 H14B . . 109.5 ?
O2 C14 H14C . . 109.5 ?
H14A C14 H14C . . 109.5 ?
H14B C14 H14C . . 109.5 ?
N2 N1 C6 . . 114.8(2) ?
N2 N1 Co1 . . 114.78(15) ?
C6 N1 Co1 . . 130.38(16) ?
N1 N2 C7 . . 111.8(2) ?
C7 N3 N4 . . 112.2(2) ?
N3 N4 C8 . . 121.3(3) ?
N3 N4 H4' . . 116(2) ?
C8 N4 H4' . . 122(2) ?
C7 O1 Co1 . . 114.33(15) ?
C14 O2 Co1 . . 130.91(19) ?
C14 O2 H2' . . 112(3) ?
Co1 O2 H2' . . 116(3) ?

loop_
_geom_bond_atom_site_label_1
_geom_bond_atom_site_label_2
_geom_bond_site_symmetry_2
_geom_bond_distance
_geom_bond_publ_flag
Co1 O1 3_777 2.0263(18) ?
Co1 O1 . 2.0263(18) yes
Co1 O2 . 2.114(2) yes
Co1 O2 3_777 2.114(2) ?
Co1 N1 3_777 2.193(2) ?
Co1 N1 . 2.193(2) yes
C1 C6 . 1.375(4) ?
C1 C2 . 1.389(4) ?
C1 H1 . 0.9300 ?
C2 C3 . 1.368(5) ?
C2 H2 . 0.9300 ?
C3 C4 . 1.363(5) ?
C3 H3 . 0.9300 ?
C4 C5 . 1.387(4) ?
C4 H4 . 0.9300 ?
C5 C6 . 1.392(4) ?
C5 H5 . 0.9300 ?
C6 N1 . 1.429(3) ?
C7 O1 . 1.286(3) ?
C7 N3 . 1.325(3) ?
C7 N2 . 1.386(3) ?
C8 C9 . 1.383(4) ?
C8 N4 . 1.397(3) ?
C8 C13 . 1.398(4) ?
C9 C10 . 1.387(4) ?
C9 H9 . 0.9300 ?
C10 C11 . 1.381(5) ?
C10 H10 . 0.9300 ?
C11 C12 . 1.373(5) ?
C11 H11 . 0.9300 ?
C12 C13 . 1.384(4) ?
C12 H12 . 0.9300 ?
C13 H13 . 0.9300 ?
C14 O2 . 1.395(4) ?
C14 H14A . 0.9600 ?
C14 H14B . 0.9600 ?
C14 H14C . 0.9600 ?
N1 N2 . 1.289(3) ?
N3 N4 . 1.347(3) ?
N4 H4' . 0.78(3) ?
O2 H2' . 0.81(4) ?

loop_
_geom_hbond_atom_site_label_D
_geom_hbond_atom_site_label_H
_geom_hbond_atom_site_label_A
_geom_hbond_site_symmetry_A
_geom_hbond_distance_DH
_geom_hbond_distance_HA
_geom_hbond_distance_DA
_geom_hbond_angle_DHA
N4 H4' O1 . 0.78(3) 2.20(3) 2.587(3) 111(2)
O2 H2' N2 3_677 0.81(4) 2.11(4) 2.899(3) 166(3)
O2 H2' N3 3_677 0.81(4) 2.52(4) 3.161(3) 138(3)

loop_
_geom_torsion_atom_site_label_1
_geom_torsion_atom_site_label_2
_geom_torsion_atom_site_label_3
_geom_torsion_atom_site_label_4
_geom_torsion_site_symmetry_1
_geom_torsion_site_symmetry_2
_geom_torsion_site_symmetry_3
_geom_torsion_site_symmetry_4
_geom_torsion
_geom_torsion_publ_flag
C6 C1 C2 C3 . . . . 0.6(5) ?
C1 C2 C3 C4 . . . . 0.1(5) ?
C2 C3 C4 C5 . . . . -0.5(6) ?
C3 C4 C5 C6 . . . . 0.4(5) ?
C2 C1 C6 C5 . . . . -0.8(4) ?
C2 C1 C6 N1 . . . . 178.5(3) ?
C4 C5 C6 C1 . . . . 0.3(5) ?
C4 C5 C6 N1 . . . . -178.9(3) ?
N4 C8 C9 C10 . . . . 177.9(3) ?
C13 C8 C9 C10 . . . . -0.9(5) ?
C8 C9 C10 C11 . . . . 0.1(5) ?
C9 C10 C11 C12 . . . . 0.7(5) ?
C10 C11 C12 C13 . . . . -0.8(5) ?
C11 C12 C13 C8 . . . . 0.0(5) ?
C9 C8 C13 C12 . . . . 0.9(4) ?
N4 C8 C13 C12 . . . . -178.0(3) ?
C1 C6 N1 N2 . . . . 174.5(2) ?
C5 C6 N1 N2 . . . . -6.3(4) ?
C1 C6 N1 Co1 . . . . -5.9(3) ?
C5 C6 N1 Co1 . . . . 173.3(2) ?
O1 Co1 N1 N2 3_777 . . . 178.49(15) ?
O1 Co1 N1 N2 . . . . -1.51(15) ?
O2 Co1 N1 N2 . . . . 88.07(17) ?
O2 Co1 N1 N2 3_777 . . . -91.93(17) ?
N1 Co1 N1 N2 3_777 . . . 91(10) ?
O1 Co1 N1 C6 3_777 . . . -1.1(2) ?
O1 Co1 N1 C6 . . . . 178.9(2) ?
O2 Co1 N1 C6 . . . . -91.5(2) ?
O2 Co1 N1 C6 3_777 . . . 88.5(2) ?
N1 Co1 N1 C6 3_777 . . . -89(10) ?
C6 N1 N2 C7 . . . . -178.5(2) ?
Co1 N1 N2 C7 . . . . 1.8(2) ?
O1 C7 N2 N1 . . . . -1.2(3) ?
N3 C7 N2 N1 . . . . 179.1(2) ?
O1 C7 N3 N4 . . . . 1.5(4) ?
N2 C7 N3 N4 . . . . -178.9(2) ?
C7 N3 N4 C8 . . . . -172.2(2) ?
C9 C8 N4 N3 . . . . -1.8(4) ?
C13 C8 N4 N3 . . . . 177.1(3) ?
N3 C7 O1 Co1 . . . . 179.6(2) ?
N2 C7 O1 Co1 . . . . -0.1(3) ?
O1 Co1 O1 C7 3_777 . . . 129(3) ?
O2 Co1 O1 C7 . . . . -90.99(18) ?
O2 Co1 O1 C7 3_777 . . . 89.01(18) ?
N1 Co1 O1 C7 3_777 . . . -179.21(17) ?
N1 Co1 O1 C7 . . . . 0.79(17) ?
O1 Co1 O2 C14 3_777 . . . 44.4(3) ?
O1 Co1 O2 C14 . . . . -135.6(3) ?
O2 Co1 O2 C14 3_777 . . . -89(4) ?
N1 Co1 O2 C14 3_777 . . . -30.9(3) ?
N1 Co1 O2 C14 . . . . 149.1(3) ?
